data_7700252
loop_
_publ_author_name
'Tayade, Sakharam B.'
'Lllathvalappil, Rajith'
'Lapalikar, Vaidehi'
'Markad, Datta'
'Kurungot, Sreekumar'
'Pujari, Bhalchandra'
'Kumbhar, Avinash S.'

_publ_section_title
;
 A copper(ii)-coordination polymer based on a sulfonic-carboxylic ligand
 exhibits high water-facilitated proton conductivity.
;
_journal_issue 29
_journal_name_full 'Dalton transactions (Cambridge, England : 2003)'
_journal_page_first 11034
_journal_page_last 11044
_journal_paper_doi 10.1039/c9dt01983a
_journal_volume 48
_journal_year 2019
_chemical_formula_moiety 'C42 H34 Cu2 N12 O17 S2, 5(H2 O)'
_chemical_formula_sum 'C42 H44 Cu2 N12 O22 S2'
_chemical_formula_weight 1260.09
_space_group_crystal_system monoclinic
_space_group_IT_number 4
_space_group_name_Hall 'P 2yb'
_space_group_name_H-M_alt 'P 1 21 1'
_symmetry_space_group_name_Hall 'P 2yb'
_symmetry_space_group_name_H-M 'P 1 21 1'
_atom_sites_solution_hydrogens mixed
_atom_sites_solution_primary direct
_audit_creation_date 2018-08-08
_audit_creation_method
;
Olex2 1.2
(compiled 2018.05.29 svn.r3508 for OlexSys, GUI svn.r5506)
;
_audit_update_record
;
2019-05-13 deposited with the CCDC.    2019-06-12 downloaded from the CCDC.
;
_cell_angle_alpha 90
_cell_angle_beta 99.441(2)
_cell_angle_gamma 90
_cell_formula_units_Z 2
_cell_length_a 9.7310(8)
_cell_length_b 18.7611(16)
_cell_length_c 13.3099(11)
_cell_measurement_reflns_used 9843
_cell_measurement_temperature 100(2)
_cell_measurement_theta_max 68.30
_cell_measurement_theta_min 3.37
_cell_volume 2397.0(3)
_computing_cell_refinement 'Bruker SAINT'
_computing_data_collection 'Bruker APEX2'
_computing_data_reduction 'Bruker SAINT'
_computing_molecular_graphics 'Olex2 (Dolomanov et al., 2009)'
_computing_publication_material 'Olex2 (Dolomanov et al., 2009)'
_computing_structure_refinement 'ShelXL (Sheldrick, 2015)'
_computing_structure_solution 'SIR2004 (Burla et al.,  2007)'
_diffrn_ambient_temperature 100.15
_diffrn_detector_area_resol_mean 8
_diffrn_measured_fraction_theta_full 0.989
_diffrn_measured_fraction_theta_max 0.984
_diffrn_measurement_device_type 'Bruker PHOTON 100 CMOS'
_diffrn_measurement_method '\w and \f scans'
_diffrn_radiation_monochromator graphite
_diffrn_radiation_type CuK\a
_diffrn_radiation_wavelength 1.54178
_diffrn_reflns_av_R_equivalents 0.0521
_diffrn_reflns_av_unetI/netI 0.0535
_diffrn_reflns_Laue_measured_fraction_full 0.989
_diffrn_reflns_Laue_measured_fraction_max 0.984
_diffrn_reflns_limit_h_max 11
_diffrn_reflns_limit_h_min -11
_diffrn_reflns_limit_k_max 22
_diffrn_reflns_limit_k_min -22
_diffrn_reflns_limit_l_max 15
_diffrn_reflns_limit_l_min -16
_diffrn_reflns_number 24923
_diffrn_reflns_point_group_measured_fraction_full 0.991
_diffrn_reflns_point_group_measured_fraction_max 0.986
_diffrn_reflns_theta_full 67.000
_diffrn_reflns_theta_max 68.433
_diffrn_reflns_theta_min 4.110
_diffrn_source 'sealed tube'
_diffrn_standards_number 0
_exptl_absorpt_coefficient_mu 2.791
_exptl_absorpt_correction_T_max 0.715
_exptl_absorpt_correction_T_min 0.520
_exptl_absorpt_correction_type multi-scan
_exptl_absorpt_process_details 'BRUKER SADABS'
_exptl_crystal_colour BLUE
_exptl_crystal_density_diffrn 1.746
_exptl_crystal_description PLATE
_exptl_crystal_F_000 1292
_exptl_crystal_size_max 0.37
_exptl_crystal_size_mid 0.21
_exptl_crystal_size_min 0.12
_refine_diff_density_max 0.414
_refine_diff_density_min -0.628
_refine_diff_density_rms 0.080
_refine_ls_abs_structure_details
;
 Refined as an inversion twin.
;
_refine_ls_abs_structure_Flack 0.113(18)
_refine_ls_extinction_method none
_refine_ls_goodness_of_fit_ref 1.020
_refine_ls_hydrogen_treatment mixed
_refine_ls_matrix_type full
_refine_ls_number_parameters 749
_refine_ls_number_reflns 8231
_refine_ls_number_restraints 5
_refine_ls_restrained_S_all 1.020
_refine_ls_R_factor_all 0.0364
_refine_ls_R_factor_gt 0.0355
_refine_ls_shift/su_max 0.001
_refine_ls_shift/su_mean 0.000
_refine_ls_structure_factor_coef Fsqd
_refine_ls_weighting_details 'w=1/[\s^2^(Fo^2^)+(0.0583P)^2^+0.6305P] where P=(Fo^2^+2Fc^2^)/3'
_refine_ls_weighting_scheme calc
_refine_ls_wR_factor_gt 0.0924
_refine_ls_wR_factor_ref 0.0932
_reflns_Friedel_coverage 0.939
_reflns_Friedel_fraction_full 0.993
_reflns_Friedel_fraction_max 0.988
_reflns_number_gt 8021
_reflns_number_total 8231
_reflns_threshold_expression 'I > 2\s(I)'
_cod_data_source_file c9dt01983a2.cif
_cod_data_source_block 1
_cod_depositor_comments
;
The following automatic conversions were performed:

'_exptl_absorpt_correction_type' value 'MULTI-SCAN' changed to
'multi-scan' according to
/home/data/users/saulius/crontab/automatic-downloads/rss-feeds/RSC/lib/dictionaries/cif_core.dic
dictionary named 'cif_core.dic' version 2.4.2 from 2011-04-26.

Automatic conversion script
Id: cif_fix_values 4973 2017-02-22 13:04:09Z antanas 

 Adding full bibliography for 7700252.cif.
;
_cod_database_code 7700252
_shelx_space_group_comment
;
The symmetry employed for this shelxl refinement is uniquely defined
by the following loop, which should always be used as a source of
symmetry information in preference to the above space-group names.
They are only intended as comments.
;
_olex2_refinement_description
;
1. Twinned data refinement
 Scales: 0.887(18)
 0.113(18)
2. Fixed Uiso
 At 1.2 times of:
  All C(H) groups, All N(H) groups
 At 1.5 times of:
  All O(H) groups, All O(H,H) groups
3. Restrained distances
 O17-H17A = O17-H17B
 0.87 with sigma of 0.02
 H17A-H17B
 1.38 with sigma of 0.04
 Cu2-H17A \\sim Cu2-H17B
 with sigma of 0.02
4.a Free rotating group:
 O18(H18A,H18B), O19(H19A,H19B), O20(H20A,H20B), O21(H21A,H21B), O22(H22A,H22B)
4.b Rotating group:
 O8(H8A,H8B), O16(H16A)
4.c Aromatic/amide H refined with riding coordinates:
 N3(H3), N4(H4), N5(H5), N6(H6), C1(H1), C2(H2), C3(H3A), C8(H8), C9(H9),
 C10(H10), C17(H17), C18(H18), C20(H20), C21(H21), N9(H9A), N10(H10A), N11(H11),
  N12(H12), C22(H22), C23(H23), C24(H24), C29(H29), C30(H30), C31(H31),
 C38(H38), C39(H39), C41(H41), C42(H42)
;
_olex2_submission_special_instructions 'No special instructions were received'

loop_
_space_group_symop_operation_xyz
'x, y, z'
'-x, y+1/2, -z'

loop_
_atom_site_label
_atom_site_type_symbol
_atom_site_fract_x
_atom_site_fract_y
_atom_site_fract_z
_atom_site_U_iso_or_equiv
_atom_site_adp_type
_atom_site_occupancy
_atom_site_site_symmetry_order
_atom_site_calc_flag
_atom_site_refinement_flags_posn
Cu1 Cu -1.44906(6) 0.57039(3) 0.51274(4) 0.01894(15) Uani 1 1 d .
S1 S -2.22271(10) 0.54882(6) 0.75404(7) 0.0212(2) Uani 1 1 d .
O1 O -1.1006(3) 0.29935(16) 0.2036(2) 0.0255(6) Uani 1 1 d .
O2 O -0.7919(4) 0.3416(2) 0.6129(3) 0.0384(8) Uani 1 1 d .
O3 O -1.6194(3) 0.56301(16) 0.5716(2) 0.0207(6) Uani 1 1 d .
O4 O -1.7285(3) 0.65910(17) 0.4978(2) 0.0272(7) Uani 1 1 d .
O5 O -2.2408(3) 0.47221(19) 0.7532(3) 0.0319(7) Uani 1 1 d .
O6 O -2.3360(3) 0.58537(18) 0.6885(2) 0.0253(6) Uani 1 1 d .
O7 O -2.1988(3) 0.5786(2) 0.8563(2) 0.0335(7) Uani 1 1 d .
O8 O -1.4705(3) 0.67345(16) 0.4873(2) 0.0251(6) Uani 1 1 d .
H8A H -1.424192 0.697764 0.538728 0.038 Uiso 1 1 d GR
H8B H -1.557983 0.685934 0.486961 0.038 Uiso 1 1 d GR
N1 N -1.4079(3) 0.46675(18) 0.5282(2) 0.0163(6) Uani 1 1 d .
N2 N -1.2776(3) 0.5672(2) 0.4462(2) 0.0188(7) Uani 1 1 d .
N3 N -1.1592(4) 0.3114(2) 0.3631(3) 0.0218(7) Uani 1 1 d .
H3 H -1.219484 0.276172 0.358849 0.026 Uiso 1 1 calc R
N4 N -1.0174(4) 0.39050(19) 0.3126(2) 0.0192(7) Uani 1 1 d .
H4 H -0.965018 0.411591 0.273519 0.023 Uiso 1 1 calc R
N5 N -1.0169(4) 0.3205(2) 0.5314(3) 0.0227(7) Uani 1 1 d .
H5 H -1.032550 0.280878 0.563136 0.027 Uiso 1 1 calc R
N6 N -0.9023(3) 0.41403(19) 0.4852(3) 0.0206(7) Uani 1 1 d .
H6 H -0.836146 0.446249 0.487271 0.025 Uiso 1 1 calc R
C1 C -1.4807(4) 0.4188(2) 0.5714(3) 0.0204(8) Uani 1 1 d .
H1 H -1.561680 0.433705 0.597011 0.024 Uiso 1 1 calc R
C2 C -1.4414(5) 0.3479(2) 0.5800(3) 0.0251(9) Uani 1 1 d .
H2 H -1.494628 0.314531 0.611275 0.030 Uiso 1 1 calc R
C3 C -1.3241(4) 0.3262(2) 0.5427(3) 0.0213(8) Uani 1 1 d .
H3A H -1.295817 0.277648 0.547654 0.026 Uiso 1 1 calc R
C4 C -1.2476(4) 0.3762(2) 0.4976(3) 0.0163(7) Uani 1 1 d .
C5 C -1.2928(4) 0.4462(2) 0.4928(3) 0.0149(7) Uani 1 1 d .
C6 C -1.2180(4) 0.5025(2) 0.4476(3) 0.0158(7) Uani 1 1 d .
C7 C -1.0981(4) 0.4898(2) 0.4081(3) 0.0164(7) Uani 1 1 d .
C8 C -1.0391(4) 0.5467(2) 0.3624(3) 0.0231(9) Uani 1 1 d .
H8 H -0.956639 0.539898 0.333975 0.028 Uiso 1 1 calc R
C9 C -1.1019(5) 0.6131(2) 0.3590(4) 0.0253(9) Uani 1 1 d .
H9 H -1.063744 0.652277 0.327733 0.030 Uiso 1 1 calc R
C10 C -1.2208(4) 0.6213(2) 0.4018(3) 0.0233(9) Uani 1 1 d .
H10 H -1.263849 0.666858 0.399659 0.028 Uiso 1 1 calc R
C11 C -1.1206(4) 0.3543(2) 0.4539(3) 0.0153(7) Uani 1 1 d .
C12 C -1.0317(4) 0.4160(2) 0.4136(3) 0.0166(8) Uani 1 1 d .
C13 C -1.0927(4) 0.3311(2) 0.2850(3) 0.0198(8) Uani 1 1 d .
C14 C -0.8943(5) 0.3564(2) 0.5493(3) 0.0242(9) Uani 1 1 d .
C15 C -1.7202(4) 0.6064(2) 0.5553(3) 0.0201(8) Uani 1 1 d .
C16 C -1.8411(4) 0.5917(2) 0.6100(3) 0.0181(8) Uani 1 1 d .
C17 C -1.9481(4) 0.6418(2) 0.6035(3) 0.0232(9) Uani 1 1 d .
H17 H -1.942222 0.684659 0.566478 0.028 Uiso 1 1 calc R
C18 C -2.0620(4) 0.6298(2) 0.6500(4) 0.0264(9) Uani 1 1 d .
H18 H -2.133251 0.664652 0.647336 0.032 Uiso 1 1 calc R
C19 C -2.0713(4) 0.5658(2) 0.7010(3) 0.0193(8) Uani 1 1 d .
C20 C -1.9645(4) 0.5156(2) 0.7094(3) 0.0216(8) Uani 1 1 d .
H20 H -1.971242 0.472326 0.745433 0.026 Uiso 1 1 calc R
C21 C -1.8489(4) 0.5292(2) 0.6649(3) 0.0203(8) Uani 1 1 d .
H21 H -1.774491 0.495844 0.671773 0.024 Uiso 1 1 calc R
Cu2 Cu -0.95918(6) 0.42523(3) 0.00383(5) 0.02369(16) Uani 1 1 d D
S2 S -1.67808(10) 0.47736(6) 0.29327(8) 0.0224(2) Uani 1 1 d .
O9 O -0.6184(3) 0.72030(18) -0.2866(3) 0.0311(7) Uani 1 1 d .
O10 O -0.3142(4) 0.6588(2) 0.1119(3) 0.0390(9) Uani 1 1 d .
O11 O -1.1281(3) 0.43407(17) 0.0601(3) 0.0273(7) Uani 1 1 d .
O12 O -1.2554(3) 0.34213(17) -0.0114(2) 0.0270(7) Uani 1 1 d .
O13 O -1.8109(3) 0.4777(2) 0.2246(3) 0.0373(8) Uani 1 1 d .
O14 O -1.6722(3) 0.42078(19) 0.3697(2) 0.0275(7) Uani 1 1 d .
O15 O -1.6366(4) 0.54610(18) 0.3390(3) 0.0366(8) Uani 1 1 d .
O16 O -0.9322(3) 0.32669(17) 0.0638(3) 0.0278(7) Uani 1 1 d .
H16A H -0.990823 0.319092 0.106758 0.042 Uiso 1 1 d GR
H16B H -0.873(8) 0.302(4) 0.083(6) 0.05(2) Uiso 1 1 d .
O17 O -1.0785(3) 0.37020(17) -0.1398(2) 0.0263(6) Uani 1 1 d D
H17A H -1.125(5) 0.403(2) -0.176(3) 0.039 Uiso 1 1 d DR
H17B H -1.148(4) 0.348(3) -0.117(3) 0.039 Uiso 1 1 d DR
N7 N -0.7850(4) 0.43274(19) -0.0574(3) 0.0213(7) Uani 1 1 d .
N8 N -0.9328(3) 0.53085(19) 0.0141(2) 0.0174(7) Uani 1 1 d .
N9 N -0.5568(4) 0.61860(18) -0.1940(3) 0.0186(7) Uani 1 1 d .
H9A H -0.522158 0.595109 -0.241324 0.022 Uiso 1 1 calc R
N10 N -0.6728(4) 0.7014(2) -0.1262(3) 0.0292(9) Uani 1 1 d .
H10A H -0.722061 0.740330 -0.122264 0.035 Uiso 1 1 calc R
N11 N -0.4220(4) 0.59624(19) -0.0271(3) 0.0204(7) Uani 1 1 d .
H11 H -0.350412 0.569766 -0.036150 0.025 Uiso 1 1 calc R
N12 N -0.5462(4) 0.6750(2) 0.0422(3) 0.0311(9) Uani 1 1 d .
H12 H -0.567593 0.706717 0.085857 0.037 Uiso 1 1 calc R
C22 C -0.7194(5) 0.3804(2) -0.0971(4) 0.0266(9) Uani 1 1 d .
H22 H -0.755883 0.333384 -0.097664 0.032 Uiso 1 1 calc R
C23 C -0.5992(5) 0.3924(2) -0.1379(4) 0.0279(9) Uani 1 1 d .
H23 H -0.555190 0.354341 -0.167362 0.033 Uiso 1 1 calc R
C24 C -0.5437(4) 0.4606(2) -0.1353(3) 0.0238(9) Uani 1 1 d .
H24 H -0.459571 0.469468 -0.160663 0.029 Uiso 1 1 calc R
C25 C -0.6128(4) 0.5158(2) -0.0951(3) 0.0184(8) Uani 1 1 d .
C26 C -0.7324(4) 0.4999(2) -0.0567(3) 0.0165(8) Uani 1 1 d .
C27 C -0.8161(4) 0.5543(2) -0.0164(3) 0.0159(7) Uani 1 1 d .
C28 C -0.7781(4) 0.6255(2) -0.0116(3) 0.0177(8) Uani 1 1 d .
C29 C -0.8642(4) 0.6745(2) 0.0278(3) 0.0237(9) Uani 1 1 d .
H29 H -0.841375 0.723739 0.032133 0.028 Uiso 1 1 calc R
C30 C -0.9826(5) 0.6494(2) 0.0599(3) 0.0252(9) Uani 1 1 d .
H30 H -1.042485 0.681479 0.087165 0.030 Uiso 1 1 calc R
C31 C -1.0143(4) 0.5775(2) 0.0527(3) 0.0196(8) Uani 1 1 d .
H31 H -1.095982 0.560893 0.075634 0.023 Uiso 1 1 calc R
C32 C -0.5568(4) 0.5917(2) -0.0922(3) 0.0159(8) Uani 1 1 d .
C33 C -0.6449(4) 0.6497(2) -0.0441(3) 0.0199(8) Uani 1 1 d .
C34 C -0.6163(4) 0.6843(2) -0.2087(3) 0.0218(8) Uani 1 1 d .
C35 C -0.4158(5) 0.6449(3) 0.0492(3) 0.0254(9) Uani 1 1 d .
C36 C -1.2359(4) 0.3943(2) 0.0466(3) 0.0216(8) Uani 1 1 d .
C37 C -1.3450(4) 0.4149(2) 0.1086(3) 0.0195(8) Uani 1 1 d .
C38 C -1.4608(4) 0.3712(2) 0.1096(3) 0.0222(8) Uani 1 1 d .
H38 H -1.469121 0.327824 0.072163 0.027 Uiso 1 1 calc R
C39 C -1.5628(4) 0.3905(2) 0.1646(3) 0.0231(8) Uani 1 1 d .
H39 H -1.641460 0.360709 0.165498 0.028 Uiso 1 1 calc R
C40 C -1.5497(4) 0.4541(2) 0.2186(3) 0.0195(8) Uani 1 1 d .
C41 C -1.4366(5) 0.4994(2) 0.2170(3) 0.0237(9) Uani 1 1 d .
H41 H -1.430138 0.543566 0.252257 0.028 Uiso 1 1 calc R
C42 C -1.3338(4) 0.4782(2) 0.1626(3) 0.0218(8) Uani 1 1 d .
H42 H -1.254418 0.507648 0.162415 0.026 Uiso 1 1 calc R
O18 O -0.3810(4) 0.74674(18) 0.2636(3) 0.0328(7) Uani 1 1 d .
H18A H -0.355101 0.726284 0.211070 0.049 Uiso 1 1 d G
H18B H -0.311577 0.770603 0.296901 0.049 Uiso 1 1 d G
O19 O -0.6525(4) 0.6894(2) 0.2523(3) 0.0412(8) Uani 1 1 d .
H19A H -0.662557 0.649422 0.283450 0.062 Uiso 1 1 d G
H19B H -0.566368 0.703492 0.267107 0.062 Uiso 1 1 d G
O20 O -0.6234(4) 0.2669(2) 0.3510(3) 0.0392(8) Uani 1 1 d .
H20A H -0.542356 0.263962 0.331871 0.059 Uiso 1 1 d G
H20B H -0.632101 0.311618 0.365753 0.059 Uiso 1 1 d G
O21 O -0.9171(4) 0.75350(19) 0.2841(3) 0.0361(8) Uani 1 1 d .
H21A H -0.927710 0.786238 0.237383 0.054 Uiso 1 1 d G
H21B H -0.832254 0.738316 0.285881 0.054 Uiso 1 1 d G
O22 O -0.7388(4) 0.2311(2) 0.1421(3) 0.0428(8) Uani 1 1 d .
H22A H -0.708736 0.237098 0.206923 0.064 Uiso 1 1 d G
H22B H -0.767300 0.187348 0.131314 0.064 Uiso 1 1 d G

loop_
_atom_site_aniso_label
_atom_site_aniso_U_11
_atom_site_aniso_U_22
_atom_site_aniso_U_33
_atom_site_aniso_U_23
_atom_site_aniso_U_13
_atom_site_aniso_U_12
Cu1 0.0159(3) 0.0203(3) 0.0236(3) 0.0042(2) 0.0123(2) 0.0035(2)
S1 0.0123(4) 0.0347(5) 0.0176(5) 0.0015(4) 0.0056(4) 0.0023(4)
O1 0.0300(16) 0.0291(16) 0.0201(14) -0.0055(12) 0.0121(13) -0.0036(12)
O2 0.0221(16) 0.054(2) 0.0357(19) 0.0173(17) -0.0049(15) 0.0045(15)
O3 0.0170(12) 0.0253(15) 0.0223(13) 0.0031(12) 0.0106(11) 0.0042(11)
O4 0.0181(14) 0.0321(17) 0.0330(17) 0.0097(13) 0.0094(14) 0.0046(12)
O5 0.0201(14) 0.0344(17) 0.0430(19) 0.0093(14) 0.0106(14) -0.0004(13)
O6 0.0132(13) 0.0403(18) 0.0229(14) -0.0005(13) 0.0047(12) 0.0041(12)
O7 0.0216(14) 0.061(2) 0.0195(15) -0.0021(15) 0.0072(12) 0.0035(15)
O8 0.0215(15) 0.0231(14) 0.0336(16) 0.0022(12) 0.0128(13) 0.0044(11)
N1 0.0137(15) 0.0217(17) 0.0141(15) 0.0007(12) 0.0043(13) -0.0014(12)
N2 0.0182(15) 0.0215(17) 0.0177(16) 0.0033(13) 0.0056(13) 0.0029(14)
N3 0.0230(17) 0.0234(17) 0.0217(18) -0.0048(14) 0.0120(15) -0.0078(14)
N4 0.0191(16) 0.0253(17) 0.0161(16) -0.0022(13) 0.0120(14) -0.0045(13)
N5 0.0173(16) 0.0287(19) 0.0229(18) 0.0091(14) 0.0056(14) 0.0045(14)
N6 0.0132(15) 0.0259(18) 0.0224(17) 0.0009(13) 0.0019(14) -0.0026(13)
C1 0.0125(17) 0.028(2) 0.0229(19) 0.0032(16) 0.0092(15) -0.0009(15)
C2 0.022(2) 0.027(2) 0.029(2) 0.0068(17) 0.0119(18) -0.0026(16)
C3 0.0205(19) 0.0192(19) 0.026(2) 0.0030(15) 0.0088(17) -0.0027(15)
C4 0.0152(17) 0.0196(18) 0.0143(17) 0.0019(14) 0.0038(15) -0.0006(14)
C5 0.0133(17) 0.0208(18) 0.0110(16) 0.0005(13) 0.0033(14) -0.0022(14)
C6 0.0162(18) 0.0196(18) 0.0120(17) 0.0027(13) 0.0039(15) -0.0018(14)
C7 0.0136(17) 0.0212(19) 0.0151(17) -0.0008(14) 0.0048(15) -0.0014(15)
C8 0.0186(19) 0.026(2) 0.028(2) 0.0030(17) 0.0136(17) -0.0013(16)
C9 0.025(2) 0.026(2) 0.028(2) 0.0056(17) 0.0139(19) 0.0009(17)
C10 0.024(2) 0.021(2) 0.027(2) 0.0068(16) 0.0119(18) 0.0012(16)
C11 0.0130(17) 0.0207(18) 0.0130(17) 0.0008(14) 0.0048(15) -0.0001(14)
C12 0.0123(17) 0.0233(19) 0.0156(19) 0.0007(15) 0.0066(15) -0.0018(15)
C13 0.0169(18) 0.024(2) 0.020(2) 0.0019(15) 0.0083(16) 0.0035(15)
C14 0.018(2) 0.032(2) 0.022(2) 0.0029(17) 0.0035(18) 0.0014(17)
C15 0.0170(19) 0.024(2) 0.0200(19) -0.0029(15) 0.0035(16) -0.0013(15)
C16 0.0123(18) 0.025(2) 0.0171(18) -0.0024(15) 0.0034(15) -0.0025(14)
C17 0.0179(19) 0.021(2) 0.032(2) 0.0016(16) 0.0082(18) 0.0002(15)
C18 0.019(2) 0.027(2) 0.035(2) 0.0006(18) 0.0085(19) 0.0058(17)
C19 0.0111(16) 0.030(2) 0.0167(18) -0.0041(15) 0.0019(14) 0.0019(15)
C20 0.019(2) 0.028(2) 0.0185(19) 0.0056(16) 0.0052(16) 0.0019(16)
C21 0.0115(18) 0.028(2) 0.0215(19) 0.0013(16) 0.0039(16) 0.0040(15)
Cu2 0.0183(3) 0.0208(3) 0.0361(4) -0.0003(2) 0.0167(3) -0.0013(2)
S2 0.0179(4) 0.0304(5) 0.0219(5) 0.0010(4) 0.0118(4) 0.0017(4)
O9 0.0273(16) 0.0348(18) 0.0334(17) 0.0139(14) 0.0120(14) 0.0062(13)
O10 0.0208(16) 0.064(2) 0.0324(18) -0.0197(17) 0.0034(15) -0.0062(15)
O11 0.0214(15) 0.0254(17) 0.0396(18) -0.0024(13) 0.0183(14) -0.0031(12)
O12 0.0249(15) 0.0282(16) 0.0310(16) -0.0044(13) 0.0138(14) -0.0034(12)
O13 0.0180(15) 0.062(2) 0.0343(18) 0.0137(16) 0.0117(14) 0.0119(16)
O14 0.0274(16) 0.0371(16) 0.0205(15) 0.0054(13) 0.0115(13) -0.0005(13)
O15 0.046(2) 0.0322(17) 0.0379(18) -0.0045(14) 0.0248(17) 0.0018(15)
O16 0.0222(16) 0.0285(16) 0.0354(18) 0.0108(13) 0.0130(14) 0.0048(13)
O17 0.0227(15) 0.0339(17) 0.0236(15) 0.0017(12) 0.0079(13) -0.0006(12)
N7 0.0179(16) 0.0219(18) 0.0262(18) -0.0038(14) 0.0095(15) -0.0016(14)
N8 0.0141(15) 0.0233(18) 0.0165(16) -0.0007(12) 0.0071(13) 0.0002(13)
N9 0.0217(16) 0.0201(16) 0.0164(16) 0.0021(12) 0.0099(14) 0.0038(13)
N10 0.031(2) 0.0213(18) 0.042(2) 0.0084(15) 0.0263(19) 0.0089(15)
N11 0.0141(15) 0.0265(18) 0.0209(17) -0.0014(13) 0.0033(14) 0.0005(13)
N12 0.0165(18) 0.043(2) 0.035(2) -0.0227(18) 0.0069(17) -0.0031(16)
C22 0.025(2) 0.020(2) 0.038(2) -0.0061(17) 0.012(2) -0.0028(16)
C23 0.026(2) 0.025(2) 0.036(2) -0.0081(18) 0.013(2) 0.0004(17)
C24 0.019(2) 0.028(2) 0.027(2) -0.0049(17) 0.0119(18) -0.0018(16)
C25 0.0171(19) 0.022(2) 0.0169(18) -0.0006(15) 0.0046(16) 0.0008(15)
C26 0.0143(18) 0.0206(19) 0.0152(18) -0.0002(14) 0.0040(15) 0.0028(14)
C27 0.0122(16) 0.0229(19) 0.0132(17) 0.0003(14) 0.0038(14) 0.0018(14)
C28 0.0159(18) 0.0234(19) 0.0150(18) 0.0010(14) 0.0060(15) 0.0004(15)
C29 0.021(2) 0.0212(19) 0.030(2) -0.0040(16) 0.0097(18) 0.0013(16)
C30 0.020(2) 0.029(2) 0.030(2) -0.0044(17) 0.0130(18) 0.0067(16)
C31 0.0136(16) 0.0246(19) 0.0224(19) -0.0021(16) 0.0085(15) 0.0014(15)
C32 0.0127(17) 0.0199(18) 0.0162(18) -0.0014(14) 0.0056(15) -0.0016(14)
C33 0.0155(18) 0.0195(19) 0.026(2) -0.0048(16) 0.0078(17) -0.0014(14)
C34 0.0153(18) 0.026(2) 0.025(2) 0.0051(16) 0.0068(17) 0.0017(15)
C35 0.019(2) 0.036(2) 0.023(2) -0.0080(18) 0.0079(18) -0.0040(17)
C36 0.0184(19) 0.022(2) 0.026(2) 0.0072(16) 0.0096(17) 0.0012(16)
C37 0.0166(18) 0.025(2) 0.0191(19) 0.0038(15) 0.0084(16) 0.0010(15)
C38 0.022(2) 0.024(2) 0.023(2) -0.0015(15) 0.0097(18) -0.0023(16)
C39 0.0155(19) 0.031(2) 0.024(2) 0.0013(17) 0.0069(17) -0.0086(16)
C40 0.0128(18) 0.0266(19) 0.0208(18) 0.0013(16) 0.0083(16) -0.0007(14)
C41 0.023(2) 0.028(2) 0.022(2) -0.0040(16) 0.0073(17) -0.0047(16)
C42 0.0153(18) 0.030(2) 0.0218(19) -0.0006(17) 0.0071(16) -0.0051(17)
O18 0.0348(18) 0.0319(17) 0.0323(18) -0.0046(13) 0.0079(15) -0.0033(14)
O19 0.043(2) 0.042(2) 0.0376(19) 0.0007(15) 0.0025(17) -0.0005(16)
O20 0.0371(19) 0.0389(19) 0.043(2) 0.0000(16) 0.0117(17) 0.0036(15)
O21 0.046(2) 0.0366(19) 0.0285(17) -0.0004(13) 0.0151(16) -0.0027(15)
O22 0.044(2) 0.0341(18) 0.049(2) 0.0037(16) 0.0015(18) 0.0075(16)

loop_
_atom_type_symbol
_atom_type_description
_atom_type_scat_dispersion_real
_atom_type_scat_dispersion_imag
_atom_type_scat_source
C C 0.0181 0.0091 'International Tables Vol C Tables 4.2.6.8 and 6.1.1.4'
H H 0.0000 0.0000 'International Tables Vol C Tables 4.2.6.8 and 6.1.1.4'
Cu Cu -1.9646 0.5888 'International Tables Vol C Tables 4.2.6.8 and 6.1.1.4'
N N 0.0311 0.0180 'International Tables Vol C Tables 4.2.6.8 and 6.1.1.4'
O O 0.0492 0.0322 'International Tables Vol C Tables 4.2.6.8 and 6.1.1.4'
S S 0.3331 0.5567 'International Tables Vol C Tables 4.2.6.8 and 6.1.1.4'

loop_
_geom_angle_atom_site_label_1
_geom_angle_atom_site_label_2
_geom_angle_atom_site_label_3
_geom_angle
_geom_angle_site_symmetry_1
_geom_angle_site_symmetry_3
O3 Cu1 O6 84.38(11) . 1_655
O3 Cu1 O8 93.77(12) . .
O3 Cu1 N1 93.38(13) . .
O3 Cu1 N2 173.76(15) . .
O3 Cu1 O15 80.49(11) . .
O6 Cu1 O15 164.74(10) 1_655 .
O8 Cu1 O6 94.05(13) . 1_655
O8 Cu1 N1 172.76(13) . .
O8 Cu1 N2 91.49(14) . .
O8 Cu1 O15 88.90(12) . .
N1 Cu1 O6 87.80(12) . 1_655
N1 Cu1 N2 81.31(14) . .
N1 Cu1 O15 91.14(12) . .
N2 Cu1 O6 98.62(11) . 1_655
N2 Cu1 O15 96.26(12) . .
O5 S1 O6 112.50(19) . .
O5 S1 O7 112.9(2) . .
O5 S1 C19 106.55(19) . .
O6 S1 C19 105.97(18) . .
O7 S1 O6 111.6(2) . .
O7 S1 C19 106.80(18) . .
C15 O3 Cu1 124.9(3) . .
S1 O6 Cu1 134.29(18) . 1_455
Cu1 O8 H8A 110.3 . .
Cu1 O8 H8B 109.7 . .
H8A O8 H8B 103.7 . .
C1 N1 Cu1 126.3(3) . .
C1 N1 C5 119.4(3) . .
C5 N1 Cu1 114.2(3) . .
C6 N2 Cu1 114.1(3) . .
C10 N2 Cu1 127.1(3) . .
C10 N2 C6 118.9(3) . .
C11 N3 H3 123.4 . .
C13 N3 H3 123.4 . .
C13 N3 C11 113.3(3) . .
C12 N4 H4 123.4 . .
C13 N4 H4 123.4 . .
C13 N4 C12 113.1(3) . .
C11 N5 H5 123.4 . .
C14 N5 H5 123.4 . .
C14 N5 C11 113.1(3) . .
C12 N6 H6 123.7 . .
C14 N6 H6 123.7 . .
C14 N6 C12 112.5(3) . .
N1 C1 H1 119.2 . .
N1 C1 C2 121.7(4) . .
C2 C1 H1 119.2 . .
C1 C2 H2 120.4 . .
C3 C2 C1 119.2(4) . .
C3 C2 H2 120.4 . .
C2 C3 H3A 120.4 . .
C2 C3 C4 119.3(4) . .
C4 C3 H3A 120.4 . .
C3 C4 C11 120.9(4) . .
C5 C4 C3 118.1(4) . .
C5 C4 C11 121.0(3) . .
N1 C5 C4 122.3(3) . .
N1 C5 C6 115.9(3) . .
C4 C5 C6 121.8(4) . .
N2 C6 C5 114.5(3) . .
N2 C6 C7 122.8(4) . .
C7 C6 C5 122.7(4) . .
C6 C7 C8 117.9(4) . .
C6 C7 C12 121.2(3) . .
C8 C7 C12 120.9(3) . .
C7 C8 H8 120.3 . .
C9 C8 C7 119.4(4) . .
C9 C8 H8 120.3 . .
C8 C9 H9 120.6 . .
C10 C9 C8 118.9(4) . .
C10 C9 H9 120.6 . .
N2 C10 C9 122.1(4) . .
N2 C10 H10 118.9 . .
C9 C10 H10 118.9 . .
N3 C11 N5 113.6(3) . .
N3 C11 C4 110.9(3) . .
N3 C11 C12 101.7(3) . .
N5 C11 C4 111.1(3) . .
N5 C11 C12 101.7(3) . .
C4 C11 C12 117.3(3) . .
N4 C12 C7 111.0(3) . .
N4 C12 C11 102.2(3) . .
N6 C12 N4 113.2(3) . .
N6 C12 C7 111.8(3) . .
N6 C12 C11 102.8(3) . .
C7 C12 C11 115.3(3) . .
O1 C13 N3 125.0(4) . .
O1 C13 N4 126.4(4) . .
N4 C13 N3 108.7(3) . .
O2 C14 N5 126.8(4) . .
O2 C14 N6 124.3(4) . .
N5 C14 N6 108.9(4) . .
O3 C15 C16 116.4(4) . .
O4 C15 O3 125.9(4) . .
O4 C15 C16 117.7(4) . .
C17 C16 C15 118.8(4) . .
C21 C16 C15 121.5(4) . .
C21 C16 C17 119.7(4) . .
C16 C17 H17 119.6 . .
C18 C17 C16 120.7(4) . .
C18 C17 H17 119.6 . .
C17 C18 H18 120.5 . .
C17 C18 C19 118.9(4) . .
C19 C18 H18 120.5 . .
C18 C19 S1 118.5(3) . .
C18 C19 C20 121.0(4) . .
C20 C19 S1 120.5(3) . .
C19 C20 H20 120.3 . .
C21 C20 C19 119.4(4) . .
C21 C20 H20 120.3 . .
C16 C21 H21 120.0 . .
C20 C21 C16 120.1(4) . .
C20 C21 H21 120.0 . .
O11 Cu2 O16 89.38(13) . .
O11 Cu2 O17 90.88(13) . .
O11 Cu2 N7 170.96(15) . .
O11 Cu2 N8 89.77(13) . .
O16 Cu2 O17 86.15(13) . .
N7 Cu2 O16 99.30(14) . .
N7 Cu2 O17 92.22(13) . .
N8 Cu2 O16 151.10(15) . .
N8 Cu2 O17 122.75(13) . .
N8 Cu2 N7 81.41(14) . .
O13 S2 O14 111.7(2) . .
O13 S2 C40 106.5(2) . .
O14 S2 C40 105.03(19) . .
O15 S2 O13 114.6(2) . .
O15 S2 O14 112.0(2) . .
O15 S2 C40 106.3(2) . .
C36 O11 Cu2 129.1(3) . .
S2 O15 Cu1 127.0(2) . .
Cu2 O16 H16A 110.4 . .
Cu2 O16 H16B 138(6) . .
H16A O16 H16B 102.8 . .
Cu2 O17 H17A 107(3) . .
Cu2 O17 H17B 103(3) . .
H17A O17 H17B 99(4) . .
C22 N7 Cu2 127.2(3) . .
C22 N7 C26 118.9(4) . .
C26 N7 Cu2 113.9(3) . .
C27 N8 Cu2 114.2(3) . .
C31 N8 Cu2 126.7(3) . .
C31 N8 C27 119.1(4) . .
C32 N9 H9A 123.7 . .
C34 N9 H9A 123.7 . .
C34 N9 C32 112.7(3) . .
C33 N10 H10A 123.1 . .
C34 N10 H10A 123.1 . .
C34 N10 C33 113.8(3) . .
C32 N11 H11 122.9 . .
C35 N11 H11 122.9 . .
C35 N11 C32 114.3(3) . .
C33 N12 H12 123.1 . .
C35 N12 H12 123.1 . .
C35 N12 C33 113.7(3) . .
N7 C22 H22 119.1 . .
N7 C22 C23 121.8(4) . .
C23 C22 H22 119.1 . .
C22 C23 H23 120.3 . .
C24 C23 C22 119.4(4) . .
C24 C23 H23 120.3 . .
C23 C24 H24 120.5 . .
C23 C24 C25 119.1(4) . .
C25 C24 H24 120.5 . .
C24 C25 C32 120.8(4) . .
C26 C25 C24 118.3(4) . .
C26 C25 C32 120.9(4) . .
N7 C26 C25 122.5(4) . .
N7 C26 C27 114.7(3) . .
C25 C26 C27 122.7(4) . .
N8 C27 C26 115.7(4) . .
N8 C27 C28 122.3(4) . .
C28 C27 C26 122.0(3) . .
C27 C28 C29 118.6(4) . .
C27 C28 C33 121.0(4) . .
C29 C28 C33 120.4(4) . .
C28 C29 H29 120.8 . .
C30 C29 C28 118.3(4) . .
C30 C29 H29 120.8 . .
C29 C30 H30 120.0 . .
C29 C30 C31 120.0(4) . .
C31 C30 H30 120.0 . .
N8 C31 C30 121.7(4) . .
N8 C31 H31 119.2 . .
C30 C31 H31 119.2 . .
N9 C32 N11 113.6(3) . .
N9 C32 C25 111.0(3) . .
N9 C32 C33 102.8(3) . .
N11 C32 C25 110.8(3) . .
N11 C32 C33 102.3(3) . .
C25 C32 C33 115.9(3) . .
N10 C33 C28 110.8(3) . .
N10 C33 C32 101.6(3) . .
N12 C33 N10 113.2(4) . .
N12 C33 C28 111.3(3) . .
N12 C33 C32 102.3(3) . .
C28 C33 C32 117.3(3) . .
O9 C34 N9 124.3(4) . .
O9 C34 N10 127.0(4) . .
N10 C34 N9 108.6(4) . .
O10 C35 N11 126.0(4) . .
O10 C35 N12 126.7(4) . .
N11 C35 N12 107.3(4) . .
O11 C36 C37 114.4(4) . .
O12 C36 O11 125.9(4) . .
O12 C36 C37 119.8(4) . .
C38 C37 C36 119.9(4) . .
C42 C37 C36 120.4(4) . .
C42 C37 C38 119.7(4) . .
C37 C38 H38 119.9 . .
C39 C38 C37 120.2(4) . .
C39 C38 H38 119.9 . .
C38 C39 H39 120.3 . .
C38 C39 C40 119.4(4) . .
C40 C39 H39 120.3 . .
C39 C40 S2 119.3(3) . .
C39 C40 C41 121.4(4) . .
C41 C40 S2 119.3(3) . .
C40 C41 H41 120.9 . .
C42 C41 C40 118.3(4) . .
C42 C41 H41 120.9 . .
C37 C42 C41 121.0(4) . .
C37 C42 H42 119.5 . .
C41 C42 H42 119.5 . .
H18A O18 H18B 109.6 . .
H19A O19 H19B 109.5 . .
H20A O20 H20B 104.6 . .
H21A O21 H21B 104.5 . .
H22A O22 H22B 109.4 . .

loop_
_geom_bond_atom_site_label_1
_geom_bond_atom_site_label_2
_geom_bond_distance
_geom_bond_site_symmetry_2
Cu1 O3 1.951(3) .
Cu1 O6 2.433(3) 1_655
Cu1 O8 1.968(3) .
Cu1 N1 1.989(3) .
Cu1 N2 2.014(3) .
Cu1 O15 2.738(4) .
S1 O5 1.448(4) .
S1 O6 1.460(3) .
S1 O7 1.454(3) .
S1 C19 1.764(4) .
O1 C13 1.228(5) .
O2 C14 1.229(6) .
O3 C15 1.266(5) .
O4 C15 1.246(5) .
O8 H8A 0.8828 .
O8 H8B 0.8820 .
N1 C1 1.332(5) .
N1 C5 1.341(5) .
N2 C6 1.344(5) .
N2 C10 1.339(6) .
N3 H3 0.8800 .
N3 C11 1.449(5) .
N3 C13 1.362(5) .
N4 H4 0.8800 .
N4 C12 1.454(5) .
N4 C13 1.351(5) .
N5 H5 0.8800 .
N5 C11 1.465(5) .
N5 C14 1.357(6) .
N6 H6 0.8800 .
N6 C12 1.450(5) .
N6 C14 1.372(6) .
C1 H1 0.9500 .
C1 C2 1.385(6) .
C2 H2 0.9500 .
C2 C3 1.379(6) .
C3 H3A 0.9500 .
C3 C4 1.394(5) .
C4 C5 1.383(6) .
C4 C11 1.506(5) .
C5 C6 1.466(5) .
C6 C7 1.377(5) .
C7 C8 1.398(6) .
C7 C12 1.524(5) .
C8 H8 0.9500 .
C8 C9 1.385(6) .
C9 H9 0.9500 .
C9 C10 1.380(6) .
C10 H10 0.9500 .
C11 C12 1.590(5) .
C15 C16 1.506(6) .
C16 C17 1.394(6) .
C16 C21 1.391(6) .
C17 H17 0.9500 .
C17 C18 1.374(6) .
C18 H18 0.9500 .
C18 C19 1.389(6) .
C19 C20 1.394(6) .
C20 H20 0.9500 .
C20 C21 1.378(6) .
C21 H21 0.9500 .
Cu2 O11 1.922(3) .
Cu2 O16 2.014(3) .
Cu2 O17 2.311(3) .
Cu2 N7 2.002(3) .
Cu2 N8 2.000(4) .
S2 O13 1.456(3) .
S2 O14 1.465(3) .
S2 O15 1.455(4) .
S2 C40 1.774(4) .
O9 C34 1.235(5) .
O10 C35 1.213(6) .
O11 C36 1.275(5) .
O12 C36 1.243(6) .
O16 H16A 0.8833 .
O16 H16B 0.75(8) .
O17 H17A 0.86(3) .
O17 H17B 0.88(3) .
N7 C22 1.328(6) .
N7 C26 1.360(5) .
N8 C27 1.341(5) .
N8 C31 1.339(5) .
N9 H9A 0.8800 .
N9 C32 1.446(5) .
N9 C34 1.362(5) .
N10 H10A 0.8800 .
N10 C33 1.453(6) .
N10 C34 1.345(6) .
N11 H11 0.8800 .
N11 C32 1.451(5) .
N11 C35 1.360(6) .
N12 H12 0.8800 .
N12 C33 1.451(6) .
N12 C35 1.378(6) .
C22 H22 0.9500 .
C22 C23 1.387(7) .
C23 H23 0.9500 .
C23 C24 1.386(6) .
C24 H24 0.9500 .
C24 C25 1.389(6) .
C25 C26 1.378(6) .
C25 C32 1.522(6) .
C26 C27 1.461(5) .
C27 C28 1.386(6) .
C28 C29 1.401(6) .
C28 C33 1.502(5) .
C29 H29 0.9500 .
C29 C30 1.376(6) .
C30 H30 0.9500 .
C30 C31 1.383(6) .
C31 H31 0.9500 .
C32 C33 1.585(5) .
C36 C37 1.498(6) .
C37 C38 1.396(6) .
C37 C42 1.382(6) .
C38 H38 0.9500 .
C38 C39 1.375(6) .
C39 H39 0.9500 .
C39 C40 1.387(6) .
C40 C41 1.393(6) .
C41 H41 0.9500 .
C41 C42 1.385(6) .
C42 H42 0.9500 .
O18 H18A 0.8697 .
O18 H18B 0.8688 .
O19 H19A 0.8702 .
O19 H19B 0.8701 .
O20 H20A 0.8697 .
O20 H20B 0.8695 .
O21 H21A 0.8684 .
O21 H21B 0.8703 .
O22 H22A 0.8712 .
O22 H22B 0.8706 .

loop_
_twin_individual_id
_twin_individual_mass_fraction_refined
1 0.887(18)
2 0.113(18)
